data_7019511
loop_
_publ_author_name
'Miller, Deanna L.'
'Lu, Connie C.'

_publ_section_title
;
 Encapsulating zinc(ii) within a hydrophobic cavity.
;
_journal_issue 25
_journal_name_full 'Dalton transactions (Cambridge, England : 2003)'
_journal_page_first 7464
_journal_page_last 7466
_journal_paper_doi 10.1039/c2dt30529a
_journal_volume 41
_journal_year 2012
_chemical_formula_moiety 'C73 H77 N4 O4 P Zn'
_chemical_formula_sum 'C73 H77 N4 O4 P Zn'
_chemical_formula_weight 1170.73
_chemical_name_common 11190
_chemical_name_systematic
;
?
;
_space_group_IT_number 14
_symmetry_cell_setting monoclinic
_symmetry_space_group_name_Hall '-P 2yn'
_symmetry_space_group_name_H-M 'P 1 21/n 1'
_atom_sites_solution_hydrogens geom
_atom_sites_solution_primary direct
_atom_sites_solution_secondary difmap
_audit_creation_method SHELXL-97
_cell_angle_alpha 90.00
_cell_angle_beta 92.8190(10)
_cell_angle_gamma 90.00
_cell_formula_units_Z 4
_cell_length_a 13.1597(8)
_cell_length_b 34.881(2)
_cell_length_c 14.5029(9)
_cell_measurement_reflns_used 9872
_cell_measurement_temperature 173(2)
_cell_measurement_theta_max 13.27
_cell_measurement_theta_min 1.125
_cell_volume 6649.1(7)
_computing_cell_refinement 'SAINT, Bruker'
_computing_data_collection 'SMART, Bruker'
_computing_data_reduction 'SAINT, Bruker'
_computing_molecular_graphics 'SHELXTL, Bruker'
_computing_structure_refinement 'SHELXL-97 (Sheldrick, 1997)'
_computing_structure_solution 'SHELXS-97 (Sheldrick, 1990)'
_diffrn_ambient_temperature 173(2)
_diffrn_measured_fraction_theta_full 0.997
_diffrn_measured_fraction_theta_max 0.997
_diffrn_measurement_device_type 'Bruker SMART Platform CCD'
_diffrn_measurement_method 'area detector, omega scans per phi'
_diffrn_radiation_monochromator graphite
_diffrn_radiation_source 'normal-focus sealed tube'
_diffrn_radiation_type MoK\a
_diffrn_radiation_wavelength 0.71073
_diffrn_reflns_av_R_equivalents 0.0000
_diffrn_reflns_av_sigmaI/netI 0.0546
_diffrn_reflns_limit_h_max 16
_diffrn_reflns_limit_h_min -16
_diffrn_reflns_limit_k_max 43
_diffrn_reflns_limit_k_min 0
_diffrn_reflns_limit_l_max 18
_diffrn_reflns_limit_l_min 0
_diffrn_reflns_number 13959
_diffrn_reflns_theta_full 26.65
_diffrn_reflns_theta_max 26.65
_diffrn_reflns_theta_min 1.66
_exptl_absorpt_coefficient_mu 0.443
_exptl_absorpt_correction_T_max 0.9166
_exptl_absorpt_correction_T_min 0.8427
_exptl_absorpt_correction_type multi-scan
_exptl_absorpt_process_details 'SADABS, R. Blessing, 1995'
_exptl_crystal_colour colorless
_exptl_crystal_density_diffrn 1.169
_exptl_crystal_density_method 'not measured'
_exptl_crystal_description plates
_exptl_crystal_F_000 2480
_exptl_crystal_size_max 0.40
_exptl_crystal_size_mid 0.30
_exptl_crystal_size_min 0.20
_refine_diff_density_max 0.600
_refine_diff_density_min -0.372
_refine_diff_density_rms 0.060
_refine_ls_extinction_method none
_refine_ls_goodness_of_fit_ref 1.057
_refine_ls_hydrogen_treatment constr
_refine_ls_matrix_type full
_refine_ls_number_parameters 748
_refine_ls_number_reflns 13959
_refine_ls_number_restraints 0
_refine_ls_restrained_S_all 1.057
_refine_ls_R_factor_all 0.0857
_refine_ls_R_factor_gt 0.0523
_refine_ls_shift/su_max 0.002
_refine_ls_shift/su_mean 0.000
_refine_ls_structure_factor_coef Fsqd
_refine_ls_weighting_details 'calc w=1/[\s^2^(Fo^2^)+(0.0631P)^2^+1.9313P] where P=(Fo^2^+2Fc^2^)/3'
_refine_ls_weighting_scheme calc
_refine_ls_wR_factor_gt 0.1247
_refine_ls_wR_factor_ref 0.1371
_reflns_number_gt 9502
_reflns_number_total 13959
_reflns_threshold_expression >2sigma(I)
_cod_data_source_file c2dt30529a.txt
_cod_data_source_block 11190vs
_cod_original_cell_volume 6649.2(7)
_cod_original_sg_symbol_H-M P2(1)/n
_cod_database_code 7019511

loop_
_symmetry_equiv_pos_as_xyz
'x, y, z'
'-x+1/2, y+1/2, -z+1/2'
'-x, -y, -z'
'x-1/2, -y-1/2, z-1/2'

loop_
_atom_site_label
_atom_site_type_symbol
_atom_site_fract_x
_atom_site_fract_y
_atom_site_fract_z
_atom_site_U_iso_or_equiv
_atom_site_adp_type
_atom_site_occupancy
_atom_site_symmetry_multiplicity
_atom_site_calc_flag
_atom_site_refinement_flags
Zn1 Zn 0.76470(2) 0.570297(8) 0.48380(2) 0.02658(9) Uani 1 1 d .
P1 P 0.76125(5) 0.47975(2) 1.07823(5) 0.02816(16) Uani 1 1 d .
O1 O 0.73742(15) 0.59268(6) 0.76881(13) 0.0407(5) Uani 1 1 d .
O2 O 1.02914(17) 0.56408(6) 0.33167(16) 0.0557(6) Uani 1 1 d .
O3 O 0.48492(16) 0.58348(6) 0.33282(16) 0.0492(6) Uani 1 1 d .
N1 N 0.63197(16) 0.56689(6) 0.41429(15) 0.0307(5) Uani 1 1 d .
N2 N 0.75147(15) 0.51007(6) 0.50331(14) 0.0283(5) Uani 1 1 d .
N3 N 0.76792(16) 0.57456(6) 0.62040(15) 0.0295(5) Uani 1 1 d .
N4 N 0.89285(16) 0.55809(6) 0.42232(15) 0.0308(5) Uani 1 1 d .
C1 C 0.5828(2) 0.53202(8) 0.4465(2) 0.0363(7) Uani 1 1 d .
H1A H 0.5237 0.5255 0.4044 0.044 Uiso 1 1 calc R
H1B H 0.5578 0.5363 0.5090 0.044 Uiso 1 1 calc R
C2 C 0.6583(2) 0.49929(8) 0.44916(19) 0.0334(6) Uani 1 1 d .
H2A H 0.6274 0.4765 0.4772 0.040 Uiso 1 1 calc R
H2B H 0.6755 0.4926 0.3855 0.040 Uiso 1 1 calc R
C3 C 0.7444(2) 0.50520(8) 0.60378(18) 0.0343(6) Uani 1 1 d .
H3A H 0.7730 0.4800 0.6228 0.041 Uiso 1 1 calc R
H3B H 0.6721 0.5058 0.6197 0.041 Uiso 1 1 calc R
C4 C 0.8024(2) 0.53691(8) 0.65501(19) 0.0355(6) Uani 1 1 d .
H4A H 0.7913 0.5350 0.7219 0.043 Uiso 1 1 calc R
H4B H 0.8762 0.5340 0.6463 0.043 Uiso 1 1 calc R
C5 C 0.73562(19) 0.59905(7) 0.68341(18) 0.0295(6) Uani 1 1 d .
C6 C 0.69378(19) 0.63708(7) 0.65078(18) 0.0294(6) Uani 1 1 d .
C7 C 0.6368(2) 0.65787(8) 0.7116(2) 0.0371(7) Uani 1 1 d .
H7 H 0.6270 0.6478 0.7713 0.045 Uiso 1 1 calc R
C8 C 0.5939(2) 0.69275(8) 0.6875(2) 0.0432(7) Uani 1 1 d .
H8 H 0.5555 0.7062 0.7309 0.052 Uiso 1 1 calc R
C9 C 0.6060(2) 0.70865(8) 0.6006(2) 0.0418(7) Uani 1 1 d .
C10 C 0.6644(2) 0.68840(8) 0.5399(2) 0.0403(7) Uani 1 1 d .
H10 H 0.6753 0.6988 0.4807 0.048 Uiso 1 1 calc R
C11 C 0.7068(2) 0.65345(8) 0.5642(2) 0.0357(6) Uani 1 1 d .
H11 H 0.7458 0.6402 0.5210 0.043 Uiso 1 1 calc R
C12 C 0.5587(3) 0.74684(9) 0.5750(3) 0.0539(9) Uani 1 1 d .
H12A H 0.4971 0.7506 0.6105 0.065 Uiso 1 1 calc R
H12B H 0.5373 0.7466 0.5086 0.065 Uiso 1 1 calc R
C13 C 0.6303(3) 0.78012(9) 0.5936(3) 0.0541(9) Uani 1 1 d .
H13A H 0.6899 0.7774 0.5550 0.065 Uiso 1 1 calc R
H13B H 0.6552 0.7795 0.6591 0.065 Uiso 1 1 calc R
C14 C 0.5790(3) 0.81899(9) 0.5729(3) 0.0568(9) Uani 1 1 d .
H14A H 0.5424 0.8178 0.5117 0.068 Uiso 1 1 calc R
H14B H 0.5283 0.8240 0.6196 0.068 Uiso 1 1 calc R
C15 C 0.6555(3) 0.85229(9) 0.5735(3) 0.0658(11) Uani 1 1 d .
H15A H 0.6180 0.8766 0.5631 0.079 Uiso 1 1 calc R
H15B H 0.6913 0.8537 0.6350 0.079 Uiso 1 1 calc R
C16 C 0.7334(3) 0.84813(9) 0.5006(3) 0.0595(10) Uani 1 1 d .
C17 C 0.7020(3) 0.84673(9) 0.4086(3) 0.0594(10) Uani 1 1 d .
H17 H 0.6317 0.8493 0.3916 0.071 Uiso 1 1 calc R
C18 C 0.7709(3) 0.84162(9) 0.3398(3) 0.0573(10) Uani 1 1 d .
C19 C 0.8732(3) 0.83911(9) 0.3654(3) 0.0614(10) Uani 1 1 d .
H19 H 0.9207 0.8361 0.3187 0.074 Uiso 1 1 calc R
C20 C 0.9080(3) 0.84079(9) 0.4548(4) 0.0672(11) Uani 1 1 d .
C21 C 1.0199(3) 0.83822(11) 0.4823(4) 0.0911(16) Uani 1 1 d .
H21 H 1.0653 0.8591 0.4750 0.109 Uiso 1 1 calc R
C22 C 1.0524(3) 0.80254(11) 0.5197(3) 0.0867(15) Uani 1 1 d .
H22 H 1.0936 0.8021 0.5754 0.104 Uiso 1 1 calc R
C23 C 1.0231(3) 0.76485(10) 0.4729(3) 0.0658(10) Uani 1 1 d .
H23A H 0.9480 0.7624 0.4701 0.079 Uiso 1 1 calc R
H23B H 1.0454 0.7653 0.4087 0.079 Uiso 1 1 calc R
C24 C 1.0671(3) 0.73143(11) 0.5197(3) 0.0743(12) Uani 1 1 d .
H24A H 1.0496 0.7326 0.5853 0.089 Uiso 1 1 calc R
H24B H 1.1420 0.7333 0.5183 0.089 Uiso 1 1 calc R
C25 C 1.0348(3) 0.69202(10) 0.4814(3) 0.0581(9) Uani 1 1 d .
C26 C 0.9858(3) 0.66684(10) 0.5366(3) 0.0591(9) Uani 1 1 d .
H26 H 0.9689 0.6745 0.5968 0.071 Uiso 1 1 calc R
C27 C 0.9608(2) 0.63072(9) 0.5058(2) 0.0439(7) Uani 1 1 d .
H27 H 0.9249 0.6141 0.5447 0.053 Uiso 1 1 calc R
C28 C 0.98632(19) 0.61762(8) 0.41944(19) 0.0329(6) Uani 1 1 d .
C29 C 0.9695(2) 0.57731(8) 0.38819(18) 0.0322(6) Uani 1 1 d .
C30 C 0.8828(2) 0.51796(8) 0.39069(19) 0.0351(6) Uani 1 1 d .
H30A H 0.9495 0.5084 0.3718 0.042 Uiso 1 1 calc R
H30B H 0.8341 0.5165 0.3366 0.042 Uiso 1 1 calc R
C31 C 0.8453(2) 0.49322(8) 0.46836(19) 0.0330(6) Uani 1 1 d .
H31A H 0.8312 0.4669 0.4454 0.040 Uiso 1 1 calc R
H31B H 0.8984 0.4917 0.5190 0.040 Uiso 1 1 calc R
C32 C 1.0356(2) 0.64297(9) 0.3627(2) 0.0454(8) Uani 1 1 d .
H32 H 1.0551 0.6349 0.3035 0.055 Uiso 1 1 calc R
C33 C 1.0565(3) 0.68043(10) 0.3925(3) 0.0583(10) Uani 1 1 d .
H33 H 1.0857 0.6982 0.3517 0.070 Uiso 1 1 calc R
C34 C 0.8367(3) 0.84485(9) 0.5237(3) 0.0670(11) Uani 1 1 d .
H34 H 0.8597 0.8454 0.5868 0.080 Uiso 1 1 calc R
C35 C 0.7368(3) 0.83717(9) 0.2404(3) 0.0629(10) Uani 1 1 d .
H35A H 0.7648 0.8585 0.2043 0.075 Uiso 1 1 calc R
H35B H 0.6616 0.8388 0.2344 0.075 Uiso 1 1 calc R
C36 C 0.7710(3) 0.79903(9) 0.2006(3) 0.0583(9) Uani 1 1 d .
H36A H 0.8462 0.7975 0.2065 0.070 Uiso 1 1 calc R
H36B H 0.7503 0.7980 0.1341 0.070 Uiso 1 1 calc R
C37 C 0.7254(3) 0.76454(9) 0.2499(2) 0.0539(9) Uani 1 1 d .
H37A H 0.7441 0.7661 0.3168 0.065 Uiso 1 1 calc R
H37B H 0.6503 0.7656 0.2422 0.065 Uiso 1 1 calc R
C38 C 0.7618(3) 0.72718(9) 0.2132(2) 0.0510(8) Uani 1 1 d .
H38A H 0.8365 0.7257 0.2251 0.061 Uiso 1 1 calc R
H38B H 0.7483 0.7269 0.1455 0.061 Uiso 1 1 calc R
C39 C 0.7143(2) 0.69161(8) 0.2533(2) 0.0397(7) Uani 1 1 d .
C40 C 0.6109(2) 0.68974(9) 0.2681(2) 0.0441(8) Uani 1 1 d .
H40 H 0.5693 0.7115 0.2554 0.053 Uiso 1 1 calc R
C41 C 0.5675(2) 0.65654(8) 0.3011(2) 0.0397(7) Uani 1 1 d .
H41 H 0.4964 0.6557 0.3094 0.048 Uiso 1 1 calc R
C42 C 0.6267(2) 0.62456(8) 0.32218(18) 0.0323(6) Uani 1 1 d .
C43 C 0.7290(2) 0.62645(9) 0.3070(2) 0.0411(7) Uani 1 1 d .
H43 H 0.7707 0.6047 0.3198 0.049 Uiso 1 1 calc R
C44 C 0.7721(2) 0.65943(9) 0.2734(2) 0.0465(8) Uani 1 1 d .
H44 H 0.8430 0.6599 0.2639 0.056 Uiso 1 1 calc R
C45 C 0.5760(2) 0.58936(8) 0.35768(19) 0.0325(6) Uani 1 1 d .
C46 C 0.7562(3) 0.43446(9) 0.7841(2) 0.0606(11) Uani 1 1 d .
H46 H 0.7582 0.4239 0.7238 0.073 Uiso 1 1 calc R
C47 C 0.8342(3) 0.45745(10) 0.8167(2) 0.0555(9) Uani 1 1 d .
H47 H 0.8890 0.4634 0.7789 0.067 Uiso 1 1 calc R
C48 C 0.8321(2) 0.47184(10) 0.9051(2) 0.0451(8) Uani 1 1 d .
H48 H 0.8854 0.4881 0.9280 0.054 Uiso 1 1 calc R
C49 C 0.7527(2) 0.46273(8) 0.96113(18) 0.0337(6) Uani 1 1 d .
C50 C 0.85450(19) 0.45249(7) 1.14510(18) 0.0285(6) Uani 1 1 d .
C51 C 0.8343(2) 0.44030(7) 1.23371(19) 0.0326(6) Uani 1 1 d .
H51 H 0.7708 0.4461 1.2588 0.039 Uiso 1 1 calc R
C52 C 0.9070(2) 0.41969(8) 1.2852(2) 0.0362(7) Uani 1 1 d .
H52 H 0.8930 0.4112 1.3455 0.043 Uiso 1 1 calc R
C53 C 0.9994(2) 0.41149(8) 1.2493(2) 0.0384(7) Uani 1 1 d .
H53 H 1.0490 0.3974 1.2851 0.046 Uiso 1 1 calc R
C54 C 0.4586(2) 0.46711(10) 1.2138(2) 0.0486(8) Uani 1 1 d .
H54 H 0.3944 0.4644 1.2403 0.058 Uiso 1 1 calc R
C55 C 0.5063(2) 0.43538(9) 1.1794(2) 0.0474(8) Uani 1 1 d .
H55 H 0.4753 0.4109 1.1831 0.057 Uiso 1 1 calc R
C56 C 0.5987(2) 0.43901(8) 1.1395(2) 0.0390(7) Uani 1 1 d .
H56 H 0.6324 0.4170 1.1174 0.047 Uiso 1 1 calc R
C57 C 0.64261(19) 0.47525(7) 1.13192(18) 0.0298(6) Uani 1 1 d .
C58 C 1.0204(2) 0.42353(9) 1.1616(2) 0.0437(7) Uani 1 1 d .
H58 H 1.0845 0.4179 1.1373 0.052 Uiso 1 1 calc R
C59 C 0.9483(2) 0.44377(9) 1.1094(2) 0.0384(7) Uani 1 1 d .
H59 H 0.9626 0.4518 1.0488 0.046 Uiso 1 1 calc R
C60 C 0.6747(3) 0.42637(9) 0.8371(2) 0.0586(10) Uani 1 1 d .
H60 H 0.6199 0.4112 0.8124 0.070 Uiso 1 1 calc R
C61 C 0.6731(2) 0.44046(8) 0.9268(2) 0.0414(7) Uani 1 1 d .
H61 H 0.6177 0.4348 0.9641 0.050 Uiso 1 1 calc R
C62 C 0.7983(2) 0.52911(8) 1.07308(19) 0.0323(6) Uani 1 1 d .
C63 C 0.8705(2) 0.54456(8) 1.13596(19) 0.0373(7) Uani 1 1 d .
H63 H 0.9028 0.5288 1.1820 0.045 Uiso 1 1 calc R
C64 C 0.8946(3) 0.58290(9) 1.1309(2) 0.0475(8) Uani 1 1 d .
H64 H 0.9440 0.5936 1.1734 0.057 Uiso 1 1 calc R
C65 C 0.8472(3) 0.60593(9) 1.0639(2) 0.0505(8) Uani 1 1 d .
H65 H 0.8640 0.6324 1.0611 0.061 Uiso 1 1 calc R
C66 C 0.7761(3) 0.59095(9) 1.0014(2) 0.0475(8) Uani 1 1 d .
H66 H 0.7440 0.6069 0.9556 0.057 Uiso 1 1 calc R
C67 C 0.7514(2) 0.55255(9) 1.0055(2) 0.0406(7) Uani 1 1 d .
H67 H 0.7024 0.5420 0.9624 0.049 Uiso 1 1 calc R
C68 C 0.5951(2) 0.50741(8) 1.16784(19) 0.0355(6) Uani 1 1 d .
H68 H 0.6251 0.5321 1.1635 0.043 Uiso 1 1 calc R
C69 C 0.5031(2) 0.50273(9) 1.2101(2) 0.0449(8) Uani 1 1 d .
H69 H 0.4710 0.5242 1.2365 0.054 Uiso 1 1 calc R
O4 O 0.30631(17) 0.59623(6) 0.57646(16) 0.0537(6) Uani 1 1 d .
C70 C 0.4088(3) 0.60999(11) 0.5790(3) 0.0668(11) Uani 1 1 d .
H70A H 0.4552 0.5900 0.5572 0.080 Uiso 1 1 calc R
H70B H 0.4314 0.6173 0.6427 0.080 Uiso 1 1 calc R
C71 C 0.4088(3) 0.64463(11) 0.5157(3) 0.0657(11) Uani 1 1 d .
H71A H 0.4019 0.6687 0.5511 0.079 Uiso 1 1 calc R
H71B H 0.4721 0.6458 0.4816 0.079 Uiso 1 1 calc R
C72 C 0.3183(3) 0.63830(12) 0.4513(3) 0.0710(11) Uani 1 1 d .
H72A H 0.2797 0.6624 0.4415 0.085 Uiso 1 1 calc R
H72B H 0.3396 0.6289 0.3908 0.085 Uiso 1 1 calc R
C73 C 0.2569(3) 0.60990(13) 0.4951(3) 0.0845(14) Uani 1 1 d .
H73A H 0.1908 0.6214 0.5097 0.101 Uiso 1 1 calc R
H73B H 0.2433 0.5883 0.4521 0.101 Uiso 1 1 calc R

loop_
_atom_site_aniso_label
_atom_site_aniso_U_11
_atom_site_aniso_U_22
_atom_site_aniso_U_33
_atom_site_aniso_U_23
_atom_site_aniso_U_13
_atom_site_aniso_U_12
Zn1 0.02608(16) 0.02657(16) 0.02740(17) 0.00027(13) 0.00442(12) -0.00176(13)
P1 0.0279(4) 0.0298(4) 0.0271(4) -0.0030(3) 0.0037(3) 0.0010(3)
O1 0.0497(12) 0.0451(12) 0.0278(11) 0.0003(9) 0.0058(9) 0.0087(10)
O2 0.0500(14) 0.0563(15) 0.0640(15) -0.0088(12) 0.0351(12) -0.0076(11)
O3 0.0390(12) 0.0411(12) 0.0652(15) 0.0005(11) -0.0191(11) -0.0047(10)
N1 0.0284(12) 0.0285(12) 0.0353(13) 0.0017(10) 0.0006(10) -0.0037(9)
N2 0.0304(12) 0.0276(11) 0.0273(12) 0.0009(9) 0.0049(9) -0.0018(9)
N3 0.0311(12) 0.0276(12) 0.0299(12) -0.0007(9) 0.0019(9) 0.0020(9)
N4 0.0300(12) 0.0311(12) 0.0319(12) -0.0009(10) 0.0070(10) -0.0015(9)
C1 0.0321(15) 0.0337(15) 0.0431(17) 0.0014(13) 0.0016(13) -0.0063(12)
C2 0.0343(15) 0.0282(15) 0.0380(16) -0.0045(12) 0.0038(12) -0.0076(12)
C3 0.0417(16) 0.0293(14) 0.0324(15) 0.0050(12) 0.0076(13) -0.0001(12)
C4 0.0433(16) 0.0341(15) 0.0291(15) 0.0021(12) 0.0022(13) 0.0039(13)
C5 0.0256(13) 0.0332(15) 0.0301(15) -0.0018(11) 0.0068(11) -0.0039(11)
C6 0.0269(13) 0.0291(14) 0.0323(15) -0.0040(11) 0.0024(11) -0.0021(11)
C7 0.0372(16) 0.0372(16) 0.0376(17) -0.0027(13) 0.0096(13) -0.0002(13)
C8 0.0365(16) 0.0368(17) 0.057(2) -0.0092(15) 0.0117(15) 0.0024(13)
C9 0.0356(16) 0.0325(16) 0.057(2) -0.0027(14) -0.0049(14) -0.0008(13)
C10 0.0494(18) 0.0337(16) 0.0377(17) 0.0030(13) -0.0009(14) -0.0018(13)
C11 0.0409(16) 0.0299(15) 0.0367(16) -0.0036(12) 0.0047(13) 0.0016(12)
C12 0.0484(19) 0.0386(18) 0.074(2) 0.0021(17) -0.0004(18) 0.0067(15)
C13 0.059(2) 0.0344(17) 0.069(2) 0.0029(16) 0.0032(18) 0.0063(15)
C14 0.063(2) 0.0368(18) 0.072(2) 0.0025(17) 0.0135(19) 0.0103(16)
C15 0.075(3) 0.0306(18) 0.092(3) -0.0053(18) 0.010(2) 0.0038(17)
C16 0.064(2) 0.0295(17) 0.086(3) 0.0034(18) 0.011(2) -0.0001(16)
C17 0.053(2) 0.0286(17) 0.097(3) 0.0130(18) 0.009(2) 0.0010(15)
C18 0.054(2) 0.0249(16) 0.094(3) 0.0132(17) 0.018(2) 0.0005(15)
C19 0.056(2) 0.0312(18) 0.099(3) -0.0029(19) 0.015(2) -0.0055(16)
C20 0.060(2) 0.0302(18) 0.112(4) -0.013(2) 0.014(2) -0.0015(16)
C21 0.058(3) 0.048(2) 0.164(5) -0.016(3) -0.015(3) -0.0107(19)
C22 0.092(3) 0.044(2) 0.118(4) -0.007(2) -0.057(3) -0.005(2)
C23 0.076(3) 0.043(2) 0.078(3) 0.0025(19) 0.000(2) 0.0008(18)
C24 0.073(3) 0.058(2) 0.090(3) 0.000(2) -0.017(2) -0.007(2)
C25 0.049(2) 0.048(2) 0.076(3) -0.0058(19) -0.0037(19) -0.0061(16)
C26 0.057(2) 0.054(2) 0.067(2) -0.0128(18) 0.0093(18) -0.0108(17)
C27 0.0377(17) 0.0493(19) 0.0455(19) -0.0048(15) 0.0085(14) -0.0109(14)
C28 0.0248(13) 0.0391(16) 0.0343(16) 0.0031(12) -0.0024(11) -0.0041(12)
C29 0.0280(14) 0.0398(16) 0.0292(15) 0.0042(12) 0.0050(12) -0.0008(12)
C30 0.0344(15) 0.0340(15) 0.0377(16) -0.0034(12) 0.0102(12) 0.0025(12)
C31 0.0337(15) 0.0279(14) 0.0376(16) -0.0009(12) 0.0042(12) 0.0031(11)
C32 0.0380(17) 0.055(2) 0.0430(18) 0.0080(15) 0.0031(14) -0.0102(15)
C33 0.053(2) 0.050(2) 0.072(3) 0.0162(19) 0.0038(18) -0.0185(17)
C34 0.081(3) 0.0316(19) 0.088(3) -0.0102(18) -0.007(2) -0.0036(18)
C35 0.067(2) 0.0381(19) 0.084(3) 0.0240(19) 0.017(2) 0.0032(17)
C36 0.060(2) 0.044(2) 0.072(2) 0.0198(17) 0.0130(19) -0.0036(16)
C37 0.057(2) 0.0415(19) 0.064(2) 0.0140(16) 0.0117(18) -0.0034(16)
C38 0.0488(19) 0.048(2) 0.057(2) 0.0144(16) 0.0080(16) 0.0006(15)
C39 0.0419(17) 0.0395(17) 0.0378(17) 0.0103(13) 0.0018(13) 0.0010(13)
C40 0.0419(17) 0.0376(17) 0.053(2) 0.0151(14) 0.0023(15) 0.0097(14)
C41 0.0349(16) 0.0420(17) 0.0422(17) 0.0086(14) 0.0009(13) 0.0041(13)
C42 0.0357(15) 0.0343(15) 0.0265(14) 0.0001(11) -0.0025(12) 0.0012(12)
C43 0.0403(17) 0.0385(17) 0.0448(18) 0.0128(14) 0.0064(14) 0.0085(13)
C44 0.0352(16) 0.054(2) 0.051(2) 0.0177(16) 0.0099(14) 0.0070(14)
C45 0.0302(15) 0.0323(15) 0.0346(16) -0.0049(12) -0.0025(12) 0.0005(12)
C46 0.116(3) 0.0392(19) 0.0260(17) -0.0035(14) -0.003(2) 0.029(2)
C47 0.076(3) 0.063(2) 0.0288(17) 0.0023(16) 0.0104(17) 0.027(2)
C48 0.0445(18) 0.061(2) 0.0296(16) 0.0004(14) 0.0037(13) 0.0137(15)
C49 0.0391(16) 0.0353(15) 0.0263(15) -0.0040(11) -0.0012(12) 0.0108(12)
C50 0.0298(14) 0.0275(14) 0.0282(14) -0.0048(11) 0.0018(11) -0.0009(11)
C51 0.0317(15) 0.0301(14) 0.0362(16) -0.0052(12) 0.0045(12) -0.0011(11)
C52 0.0414(17) 0.0364(16) 0.0306(15) -0.0011(12) 0.0004(13) -0.0022(13)
C53 0.0362(16) 0.0378(16) 0.0403(17) 0.0008(13) -0.0073(13) 0.0033(13)
C54 0.0301(16) 0.067(2) 0.050(2) -0.0005(17) 0.0110(14) 0.0045(15)
C55 0.0428(18) 0.0461(19) 0.054(2) -0.0012(15) 0.0123(15) -0.0092(14)
C56 0.0366(16) 0.0339(16) 0.0475(18) -0.0028(13) 0.0101(14) 0.0009(12)
C57 0.0277(14) 0.0321(14) 0.0297(15) -0.0016(11) 0.0021(11) 0.0023(11)
C58 0.0296(15) 0.059(2) 0.0424(18) -0.0027(15) 0.0042(13) 0.0088(14)
C59 0.0303(15) 0.0510(18) 0.0342(16) 0.0021(13) 0.0036(12) 0.0031(13)
C60 0.094(3) 0.0311(17) 0.047(2) -0.0013(15) -0.032(2) 0.0038(18)
C61 0.0534(19) 0.0358(16) 0.0340(16) -0.0017(12) -0.0089(14) 0.0045(14)
C62 0.0306(14) 0.0347(15) 0.0321(15) -0.0020(12) 0.0067(12) -0.0004(12)
C63 0.0386(16) 0.0443(17) 0.0291(15) -0.0003(13) 0.0043(12) -0.0033(13)
C64 0.055(2) 0.0436(18) 0.0437(19) -0.0059(15) 0.0048(16) -0.0152(15)
C65 0.062(2) 0.0363(17) 0.054(2) 0.0028(15) 0.0111(17) -0.0082(16)
C66 0.058(2) 0.0401(18) 0.0450(19) 0.0067(14) 0.0058(16) 0.0007(15)
C67 0.0408(17) 0.0437(18) 0.0371(17) 0.0006(13) -0.0012(14) -0.0004(14)
C68 0.0356(15) 0.0340(15) 0.0371(16) -0.0019(12) 0.0037(13) 0.0049(12)
C69 0.0418(17) 0.0512(19) 0.0424(18) -0.0056(15) 0.0103(14) 0.0146(15)
O4 0.0521(14) 0.0508(14) 0.0578(15) 0.0008(11) 0.0006(11) 0.0007(11)
C70 0.048(2) 0.066(3) 0.086(3) -0.018(2) -0.009(2) 0.0116(18)
C71 0.047(2) 0.072(3) 0.079(3) -0.025(2) 0.0156(19) -0.0182(18)
C72 0.051(2) 0.077(3) 0.084(3) 0.019(2) 0.004(2) -0.011(2)
C73 0.081(3) 0.091(3) 0.079(3) 0.034(2) -0.027(2) -0.042(3)

loop_
_atom_type_symbol
_atom_type_description
_atom_type_scat_dispersion_real
_atom_type_scat_dispersion_imag
_atom_type_scat_source
C C 0.0033 0.0016 'International Tables Vol C Tables 4.2.6.8 and 6.1.1.4'
H H 0.0000 0.0000 'International Tables Vol C Tables 4.2.6.8 and 6.1.1.4'
N N 0.0061 0.0033 'International Tables Vol C Tables 4.2.6.8 and 6.1.1.4'
O O 0.0106 0.0060 'International Tables Vol C Tables 4.2.6.8 and 6.1.1.4'
P P 0.1023 0.0942 'International Tables Vol C Tables 4.2.6.8 and 6.1.1.4'
Zn Zn 0.2839 1.4301 'International Tables Vol C Tables 4.2.6.8 and 6.1.1.4'

loop_
_geom_angle_atom_site_label_1
_geom_angle_atom_site_label_2
_geom_angle_atom_site_label_3
_geom_angle
N1 Zn1 N3 119.23(9)
N1 Zn1 N4 120.34(9)
N3 Zn1 N4 119.06(9)
N1 Zn1 N2 86.13(8)
N3 Zn1 N2 86.51(8)
N4 Zn1 N2 85.71(8)
C57 P1 C62 110.38(12)
C57 P1 C49 111.56(13)
C62 P1 C49 106.42(13)
C57 P1 C50 107.85(12)
C62 P1 C50 110.52(13)
C49 P1 C50 110.15(12)
C45 N1 C1 116.5(2)
C45 N1 Zn1 136.69(18)
C1 N1 Zn1 106.28(16)
C2 N2 C3 114.0(2)
C2 N2 C31 113.8(2)
C3 N2 C31 112.8(2)
C2 N2 Zn1 104.63(15)
C3 N2 Zn1 104.75(15)
C31 N2 Zn1 105.76(15)
C5 N3 C4 116.2(2)
C5 N3 Zn1 137.64(19)
C4 N3 Zn1 105.36(16)
C29 N4 C30 114.9(2)
C29 N4 Zn1 137.28(19)
C30 N4 Zn1 106.06(16)
N1 C1 C2 109.5(2)
N1 C1 H1A 109.8
C2 C1 H1A 109.8
N1 C1 H1B 109.8
C2 C1 H1B 109.8
H1A C1 H1B 108.2
N2 C2 C1 110.5(2)
N2 C2 H2A 109.6
C1 C2 H2A 109.6
N2 C2 H2B 109.6
C1 C2 H2B 109.6
H2A C2 H2B 108.1
N2 C3 C4 110.2(2)
N2 C3 H3A 109.6
C4 C3 H3A 109.6
N2 C3 H3B 109.6
C4 C3 H3B 109.6
H3A C3 H3B 108.1
N3 C4 C3 110.1(2)
N3 C4 H4A 109.6
C3 C4 H4A 109.6
N3 C4 H4B 109.6
C3 C4 H4B 109.6
H4A C4 H4B 108.1
O1 C5 N3 124.7(2)
O1 C5 C6 117.0(2)
N3 C5 C6 118.2(2)
C7 C6 C11 116.7(3)
C7 C6 C5 117.5(2)
C11 C6 C5 125.8(2)
C8 C7 C6 121.8(3)
C8 C7 H7 119.1
C6 C7 H7 119.1
C7 C8 C9 121.2(3)
C7 C8 H8 119.4
C9 C8 H8 119.4
C10 C9 C8 117.5(3)
C10 C9 C12 121.8(3)
C8 C9 C12 120.7(3)
C11 C10 C9 121.1(3)
C11 C10 H10 119.5
C9 C10 H10 119.5
C10 C11 C6 121.7(3)
C10 C11 H11 119.1
C6 C11 H11 119.1
C9 C12 C13 112.9(3)
C9 C12 H12A 109.0
C13 C12 H12A 109.0
C9 C12 H12B 109.0
C13 C12 H12B 109.0
H12A C12 H12B 107.8
C12 C13 C14 112.3(3)
C12 C13 H13A 109.2
C14 C13 H13A 109.2
C12 C13 H13B 109.2
C14 C13 H13B 109.2
H13A C13 H13B 107.9
C15 C14 C13 112.6(3)
C15 C14 H14A 109.1
C13 C14 H14A 109.1
C15 C14 H14B 109.1
C13 C14 H14B 109.1
H14A C14 H14B 107.8
C16 C15 C14 112.9(3)
C16 C15 H15A 109.0
C14 C15 H15A 109.0
C16 C15 H15B 109.0
C14 C15 H15B 109.0
H15A C15 H15B 107.8
C17 C16 C34 118.2(4)
C17 C16 C15 119.9(4)
C34 C16 C15 121.8(4)
C16 C17 C18 121.6(4)
C16 C17 H17 119.2
C18 C17 H17 119.2
C19 C18 C17 118.4(4)
C19 C18 C35 119.6(4)
C17 C18 C35 121.9(3)
C20 C19 C18 122.3(4)
C20 C19 H19 118.9
C18 C19 H19 118.9
C19 C20 C34 118.4(4)
C19 C20 C21 122.0(4)
C34 C20 C21 119.6(4)
C22 C21 C20 115.2(4)
C22 C21 H21 122.4
C20 C21 H21 122.4
C21 C22 C23 121.6(4)
C21 C22 H22 119.2
C23 C22 H22 119.2
C24 C23 C22 113.5(3)
C24 C23 H23A 108.9
C22 C23 H23A 108.9
C24 C23 H23B 108.9
C22 C23 H23B 108.9
H23A C23 H23B 107.7
C23 C24 C25 116.9(3)
C23 C24 H24A 108.1
C25 C24 H24A 108.1
C23 C24 H24B 108.1
C25 C24 H24B 108.1
H24A C24 H24B 107.3
C26 C25 C33 118.5(3)
C26 C25 C24 119.5(4)
C33 C25 C24 122.0(3)
C27 C26 C25 120.7(3)
C27 C26 H26 119.6
C25 C26 H26 119.6
C26 C27 C28 122.0(3)
C26 C27 H27 119.0
C28 C27 H27 119.0
C32 C28 C27 117.7(3)
C32 C28 C29 119.1(3)
C27 C28 C29 123.0(3)
O2 C29 N4 124.8(3)
O2 C29 C28 117.3(2)
N4 C29 C28 117.9(2)
N4 C30 C31 109.6(2)
N4 C30 H30A 109.8
C31 C30 H30A 109.8
N4 C30 H30B 109.8
C31 C30 H30B 109.8
H30A C30 H30B 108.2
N2 C31 C30 109.6(2)
N2 C31 H31A 109.8
C30 C31 H31A 109.8
N2 C31 H31B 109.8
C30 C31 H31B 109.8
H31A C31 H31B 108.2
C28 C32 C33 120.0(3)
C28 C32 H32 120.0
C33 C32 H32 120.0
C25 C33 C32 120.7(3)
C25 C33 H33 119.6
C32 C33 H33 119.6
C16 C34 C20 121.0(4)
C16 C34 H34 119.5
C20 C34 H34 119.5
C18 C35 C36 111.9(3)
C18 C35 H35A 109.2
C36 C35 H35A 109.2
C18 C35 H35B 109.2
C36 C35 H35B 109.2
H35A C35 H35B 107.9
C35 C36 C37 112.2(3)
C35 C36 H36A 109.2
C37 C36 H36A 109.2
C35 C36 H36B 109.2
C37 C36 H36B 109.2
H36A C36 H36B 107.9
C38 C37 C36 112.2(3)
C38 C37 H37A 109.2
C36 C37 H37A 109.2
C38 C37 H37B 109.2
C36 C37 H37B 109.2
H37A C37 H37B 107.9
C37 C38 C39 115.5(3)
C37 C38 H38A 108.4
C39 C38 H38A 108.4
C37 C38 H38B 108.4
C39 C38 H38B 108.4
H38A C38 H38B 107.5
C44 C39 C40 117.6(3)
C44 C39 C38 120.8(3)
C40 C39 C38 121.5(3)
C41 C40 C39 121.0(3)
C41 C40 H40 119.5
C39 C40 H40 119.5
C42 C41 C40 120.8(3)
C42 C41 H41 119.6
C40 C41 H41 119.6
C43 C42 C41 118.0(3)
C43 C42 C45 123.3(2)
C41 C42 C45 118.7(2)
C42 C43 C44 121.2(3)
C42 C43 H43 119.4
C44 C43 H43 119.4
C39 C44 C43 121.4(3)
C39 C44 H44 119.3
C43 C44 H44 119.3
O3 C45 N1 125.1(3)
O3 C45 C42 118.1(2)
N1 C45 C42 116.8(2)
C47 C46 C60 121.2(3)
C47 C46 H46 119.4
C60 C46 H46 119.4
C46 C47 C48 119.0(3)
C46 C47 H47 120.5
C48 C47 H47 120.5
C47 C48 C49 120.7(3)
C47 C48 H48 119.7
C49 C48 H48 119.7
C61 C49 C48 119.8(3)
C61 C49 P1 122.6(2)
C48 C49 P1 117.5(2)
C51 C50 C59 119.3(3)
C51 C50 P1 120.2(2)
C59 C50 P1 120.5(2)
C52 C51 C50 119.9(3)
C52 C51 H51 120.0
C50 C51 H51 120.0
C53 C52 C51 120.2(3)
C53 C52 H52 119.9
C51 C52 H52 119.9
C52 C53 C58 120.4(3)
C52 C53 H53 119.8
C58 C53 H53 119.8
C69 C54 C55 120.6(3)
C69 C54 H54 119.7
C55 C54 H54 119.7
C54 C55 C56 120.4(3)
C54 C55 H55 119.8
C56 C55 H55 119.8
C55 C56 C57 119.6(3)
C55 C56 H56 120.2
C57 C56 H56 120.2
C56 C57 C68 120.2(2)
C56 C57 P1 119.2(2)
C68 C57 P1 120.6(2)
C59 C58 C53 119.9(3)
C59 C58 H58 120.1
C53 C58 H58 120.1
C58 C59 C50 120.3(3)
C58 C59 H59 119.8
C50 C59 H59 119.8
C46 C60 C61 119.8(3)
C46 C60 H60 120.1
C61 C60 H60 120.1
C49 C61 C60 119.4(3)
C49 C61 H61 120.3
C60 C61 H61 120.3
C63 C62 C67 119.8(3)
C63 C62 P1 121.5(2)
C67 C62 P1 118.7(2)
C64 C63 C62 119.5(3)
C64 C63 H63 120.3
C62 C63 H63 120.3
C63 C64 C65 120.2(3)
C63 C64 H64 119.9
C65 C64 H64 119.9
C66 C65 C64 120.8(3)
C66 C65 H65 119.6
C64 C65 H65 119.6
C65 C66 C67 119.6(3)
C65 C66 H66 120.2
C67 C66 H66 120.2
C66 C67 C62 120.1(3)
C66 C67 H67 119.9
C62 C67 H67 119.9
C69 C68 C57 119.0(3)
C69 C68 H68 120.5
C57 C68 H68 120.5
C54 C69 C68 120.3(3)
C54 C69 H69 119.9
C68 C69 H69 119.9
C73 O4 C70 107.8(3)
O4 C70 C71 106.2(3)
O4 C70 H70A 110.5
C71 C70 H70A 110.5
O4 C70 H70B 110.5
C71 C70 H70B 110.5
H70A C70 H70B 108.7
C72 C71 C70 103.7(3)
C72 C71 H71A 111.0
C70 C71 H71A 111.0
C72 C71 H71B 111.0
C70 C71 H71B 111.0
H71A C71 H71B 109.0
C73 C72 C71 105.8(3)
C73 C72 H72A 110.6
C71 C72 H72A 110.6
C73 C72 H72B 110.6
C71 C72 H72B 110.6
H72A C72 H72B 108.7
O4 C73 C72 110.9(3)
O4 C73 H73A 109.5
C72 C73 H73A 109.5
O4 C73 H73B 109.5
C72 C73 H73B 109.5
H73A C73 H73B 108.0

loop_
_geom_bond_atom_site_label_1
_geom_bond_atom_site_label_2
_geom_bond_distance
Zn1 N1 1.977(2)
Zn1 N3 1.985(2)
Zn1 N4 1.992(2)
Zn1 N2 2.128(2)
P1 C57 1.785(3)
P1 C62 1.792(3)
P1 C49 1.797(3)
P1 C50 1.798(3)
O1 C5 1.257(3)
O2 C29 1.251(3)
O3 C45 1.251(3)
N1 C45 1.331(3)
N1 C1 1.465(3)
N2 C2 1.472(3)
N2 C3 1.474(3)
N2 C31 1.479(3)
N3 C5 1.335(3)
N3 C4 1.470(3)
N4 C29 1.327(3)
N4 C30 1.477(3)
C1 C2 1.513(4)
C1 H1A 0.9900
C1 H1B 0.9900
C2 H2A 0.9900
C2 H2B 0.9900
C3 C4 1.517(4)
C3 H3A 0.9900
C3 H3B 0.9900
C4 H4A 0.9900
C4 H4B 0.9900
C5 C6 1.504(4)
C6 C7 1.390(4)
C6 C11 1.397(4)
C7 C8 1.378(4)
C7 H7 0.9500
C8 C9 1.393(4)
C8 H8 0.9500
C9 C10 1.389(4)
C9 C12 1.509(4)
C10 C11 1.379(4)
C10 H10 0.9500
C11 H11 0.9500
C12 C13 1.511(5)
C12 H12A 0.9900
C12 H12B 0.9900
C13 C14 1.537(4)
C13 H13A 0.9900
C13 H13B 0.9900
C14 C15 1.537(5)
C14 H14A 0.9900
C14 H14B 0.9900
C15 C16 1.515(5)
C15 H15A 0.9900
C15 H15B 0.9900
C16 C17 1.379(5)
C16 C34 1.389(5)
C17 C18 1.391(5)
C17 H17 0.9500
C18 C19 1.381(5)
C18 C35 1.498(5)
C19 C20 1.355(6)
C19 H19 0.9500
C20 C34 1.411(5)
C20 C21 1.510(5)
C21 C22 1.415(5)
C21 H21 0.9500
C22 C23 1.521(5)
C22 H22 0.9500
C23 C24 1.455(5)
C23 H23A 0.9900
C23 H23B 0.9900
C24 C25 1.535(5)
C24 H24A 0.9900
C24 H24B 0.9900
C25 C26 1.372(5)
C25 C33 1.394(5)
C26 C27 1.371(4)
C26 H26 0.9500
C27 C28 1.390(4)
C27 H27 0.9500
C28 C32 1.390(4)
C28 C29 1.491(4)
C30 C31 1.520(4)
C30 H30A 0.9900
C30 H30B 0.9900
C31 H31A 0.9900
C31 H31B 0.9900
C32 C33 1.400(5)
C32 H32 0.9500
C33 H33 0.9500
C34 H34 0.9500
C35 C36 1.527(5)
C35 H35A 0.9900
C35 H35B 0.9900
C36 C37 1.536(4)
C36 H36A 0.9900
C36 H36B 0.9900
C37 C38 1.495(4)
C37 H37A 0.9900
C37 H37B 0.9900
C38 C39 1.518(4)
C38 H38A 0.9900
C38 H38B 0.9900
C39 C44 1.379(4)
C39 C40 1.389(4)
C40 C41 1.387(4)
C40 H40 0.9500
C41 C42 1.386(4)
C41 H41 0.9500
C42 C43 1.377(4)
C42 C45 1.500(4)
C43 C44 1.382(4)
C43 H43 0.9500
C44 H44 0.9500
C46 C47 1.368(5)
C46 C60 1.379(5)
C46 H46 0.9500
C47 C48 1.379(4)
C47 H47 0.9500
C48 C49 1.392(4)
C48 H48 0.9500
C49 C61 1.377(4)
C50 C51 1.391(4)
C50 C59 1.396(4)
C51 C52 1.385(4)
C51 H51 0.9500
C52 C53 1.377(4)
C52 H52 0.9500
C53 C58 1.381(4)
C53 H53 0.9500
C54 C69 1.376(4)
C54 C55 1.378(4)
C54 H54 0.9500
C55 C56 1.378(4)
C55 H55 0.9500
C56 C57 1.396(4)
C56 H56 0.9500
C57 C68 1.397(4)
C58 C59 1.379(4)
C58 H58 0.9500
C59 H59 0.9500
C60 C61 1.393(4)
C60 H60 0.9500
C61 H61 0.9500
C62 C63 1.392(4)
C62 C67 1.397(4)
C63 C64 1.377(4)
C63 H63 0.9500
C64 C65 1.386(4)
C64 H64 0.9500
C65 C66 1.374(5)
C65 H65 0.9500
C66 C67 1.380(4)
C66 H66 0.9500
C67 H67 0.9500
C68 C69 1.393(4)
C68 H68 0.9500
C69 H69 0.9500
O4 C73 1.403(4)
O4 C70 1.431(4)
C70 C71 1.518(5)
C70 H70A 0.9900
C70 H70B 0.9900
C71 C72 1.493(5)
C71 H71A 0.9900
C71 H71B 0.9900
C72 C73 1.445(5)
C72 H72A 0.9900
C72 H72B 0.9900
C73 H73A 0.9900
C73 H73B 0.9900

loop_
_geom_torsion_atom_site_label_1
_geom_torsion_atom_site_label_2
_geom_torsion_atom_site_label_3
_geom_torsion_atom_site_label_4
_geom_torsion
N3 Zn1 N1 C45 109.5(3)
N4 Zn1 N1 C45 -83.9(3)
N2 Zn1 N1 C45 -166.7(3)
N3 Zn1 N1 C1 -61.09(19)
N4 Zn1 N1 C1 105.46(17)
N2 Zn1 N1 C1 22.73(17)
N1 Zn1 N2 C2 4.59(16)
N3 Zn1 N2 C2 124.23(16)
N4 Zn1 N2 C2 -116.26(16)
N1 Zn1 N2 C3 -115.61(16)
N3 Zn1 N2 C3 4.03(16)
N4 Zn1 N2 C3 123.54(17)
N1 Zn1 N2 C31 125.02(17)
N3 Zn1 N2 C31 -115.34(17)
N4 Zn1 N2 C31 4.17(16)
N1 Zn1 N3 C5 -61.9(3)
N4 Zn1 N3 C5 131.3(3)
N2 Zn1 N3 C5 -145.5(3)
N1 Zn1 N3 C4 106.68(17)
N4 Zn1 N3 C4 -60.03(19)
N2 Zn1 N3 C4 23.09(16)
N1 Zn1 N4 C29 103.6(3)
N3 Zn1 N4 C29 -89.8(3)
N2 Zn1 N4 C29 -173.4(3)
N1 Zn1 N4 C30 -59.70(19)
N3 Zn1 N4 C30 106.87(17)
N2 Zn1 N4 C30 23.27(17)
C45 N1 C1 C2 140.8(2)
Zn1 N1 C1 C2 -46.4(2)
C3 N2 C2 C1 83.1(3)
C31 N2 C2 C1 -145.7(2)
Zn1 N2 C2 C1 -30.8(2)
N1 C1 C2 N2 53.2(3)
C2 N2 C3 C4 -143.9(2)
C31 N2 C3 C4 84.4(3)
Zn1 N2 C3 C4 -30.2(2)
C5 N3 C4 C3 124.7(2)
Zn1 N3 C4 C3 -46.8(2)
N2 C3 C4 N3 53.4(3)
C4 N3 C5 O1 3.5(4)
Zn1 N3 C5 O1 171.2(2)
C4 N3 C5 C6 -176.5(2)
Zn1 N3 C5 C6 -8.7(4)
O1 C5 C6 C7 -16.4(4)
N3 C5 C6 C7 163.5(2)
O1 C5 C6 C11 163.8(3)
N3 C5 C6 C11 -16.2(4)
C11 C6 C7 C8 0.8(4)
C5 C6 C7 C8 -179.0(3)
C6 C7 C8 C9 0.1(5)
C7 C8 C9 C10 -1.2(4)
C7 C8 C9 C12 180.0(3)
C8 C9 C10 C11 1.5(4)
C12 C9 C10 C11 -179.8(3)
C9 C10 C11 C6 -0.6(4)
C7 C6 C11 C10 -0.5(4)
C5 C6 C11 C10 179.2(3)
C10 C9 C12 C13 -85.6(4)
C8 C9 C12 C13 93.2(4)
C9 C12 C13 C14 -176.4(3)
C12 C13 C14 C15 -168.9(3)
C13 C14 C15 C16 61.7(4)
C14 C15 C16 C17 60.7(4)
C14 C15 C16 C34 -117.9(4)
C34 C16 C17 C18 0.9(5)
C15 C16 C17 C18 -177.8(3)
C16 C17 C18 C19 -2.0(5)
C16 C17 C18 C35 175.4(3)
C17 C18 C19 C20 1.2(5)
C35 C18 C19 C20 -176.3(3)
C18 C19 C20 C34 0.7(5)
C18 C19 C20 C21 -179.7(3)
C19 C20 C21 C22 -103.9(5)
C34 C20 C21 C22 75.7(5)
C20 C21 C22 C23 48.3(7)
C21 C22 C23 C24 177.7(5)
C22 C23 C24 C25 175.5(4)
C23 C24 C25 C26 -118.9(4)
C23 C24 C25 C33 63.0(5)
C33 C25 C26 C27 1.6(6)
C24 C25 C26 C27 -176.6(3)
C25 C26 C27 C28 2.0(5)
C26 C27 C28 C32 -2.3(5)
C26 C27 C28 C29 173.6(3)
C30 N4 C29 O2 1.7(4)
Zn1 N4 C29 O2 -160.5(2)
C30 N4 C29 C28 -178.1(2)
Zn1 N4 C29 C28 19.7(4)
C32 C28 C29 O2 25.2(4)
C27 C28 C29 O2 -150.6(3)
C32 C28 C29 N4 -155.0(3)
C27 C28 C29 N4 29.2(4)
C29 N4 C30 C31 145.3(2)
Zn1 N4 C30 C31 -47.1(2)
C2 N2 C31 C30 83.8(3)
C3 N2 C31 C30 -144.4(2)
Zn1 N2 C31 C30 -30.5(2)
N4 C30 C31 N2 53.2(3)
C27 C28 C32 C33 -1.0(4)
C29 C28 C32 C33 -177.0(3)
C26 C25 C33 C32 -4.8(5)
C24 C25 C33 C32 173.4(3)
C28 C32 C33 C25 4.5(5)
C17 C16 C34 C20 1.0(5)
C15 C16 C34 C20 179.6(3)
C19 C20 C34 C16 -1.8(5)
C21 C20 C34 C16 178.6(3)
C19 C18 C35 C36 56.9(4)
C17 C18 C35 C36 -120.5(3)
C18 C35 C36 C37 62.1(4)
C35 C36 C37 C38 -178.0(3)
C36 C37 C38 C39 -175.6(3)
C37 C38 C39 C44 -140.4(3)
C37 C38 C39 C40 41.9(4)
C44 C39 C40 C41 -0.5(5)
C38 C39 C40 C41 177.2(3)
C39 C40 C41 C42 1.4(5)
C40 C41 C42 C43 -1.7(4)
C40 C41 C42 C45 180.0(3)
C41 C42 C43 C44 1.2(4)
C45 C42 C43 C44 179.4(3)
C40 C39 C44 C43 0.0(5)
C38 C39 C44 C43 -177.8(3)
C42 C43 C44 C39 -0.4(5)
C1 N1 C45 O3 2.3(4)
Zn1 N1 C45 O3 -167.6(2)
C1 N1 C45 C42 -178.3(2)
Zn1 N1 C45 C42 11.8(4)
C43 C42 C45 O3 -149.3(3)
C41 C42 C45 O3 28.9(4)
C43 C42 C45 N1 31.3(4)
C41 C42 C45 N1 -150.5(3)
C60 C46 C47 C48 1.8(5)
C46 C47 C48 C49 0.9(5)
C47 C48 C49 C61 -2.8(4)
C47 C48 C49 P1 175.3(2)
C57 P1 C49 C61 -15.3(3)
C62 P1 C49 C61 -135.7(2)
C50 P1 C49 C61 104.5(2)
C57 P1 C49 C48 166.7(2)
C62 P1 C49 C48 46.3(3)
C50 P1 C49 C48 -73.6(2)
C57 P1 C50 C51 -14.9(2)
C62 P1 C50 C51 105.8(2)
C49 P1 C50 C51 -136.9(2)
C57 P1 C50 C59 165.9(2)
C62 P1 C50 C59 -73.3(2)
C49 P1 C50 C59 44.0(3)
C59 C50 C51 C52 -0.1(4)
P1 C50 C51 C52 -179.3(2)
C50 C51 C52 C53 0.5(4)
C51 C52 C53 C58 -0.3(4)
C69 C54 C55 C56 -0.9(5)
C54 C55 C56 C57 -1.7(5)
C55 C56 C57 C68 2.6(4)
C55 C56 C57 P1 -178.8(2)
C62 P1 C57 C56 177.7(2)
C49 P1 C57 C56 59.6(3)
C50 P1 C57 C56 -61.5(3)
C62 P1 C57 C68 -3.7(3)
C49 P1 C57 C68 -121.8(2)
C50 P1 C57 C68 117.1(2)
C52 C53 C58 C59 -0.3(5)
C53 C58 C59 C50 0.7(5)
C51 C50 C59 C58 -0.5(4)
P1 C50 C59 C58 178.7(2)
C47 C46 C60 C61 -2.6(5)
C48 C49 C61 C60 1.9(4)
P1 C49 C61 C60 -176.1(2)
C46 C60 C61 C49 0.8(5)
C57 P1 C62 C63 100.8(2)
C49 P1 C62 C63 -138.0(2)
C50 P1 C62 C63 -18.5(3)
C57 P1 C62 C67 -77.7(2)
C49 P1 C62 C67 43.5(2)
C50 P1 C62 C67 163.1(2)
C67 C62 C63 C64 0.1(4)
P1 C62 C63 C64 -178.3(2)
C62 C63 C64 C65 0.2(4)
C63 C64 C65 C66 -0.4(5)
C64 C65 C66 C67 0.2(5)
C65 C66 C67 C62 0.2(5)
C63 C62 C67 C66 -0.3(4)
P1 C62 C67 C66 178.1(2)
C56 C57 C68 C69 -0.8(4)
P1 C57 C68 C69 -179.3(2)
C55 C54 C69 C68 2.8(5)
C57 C68 C69 C54 -1.9(4)
C73 O4 C70 C71 21.4(4)
O4 C70 C71 C72 -23.7(4)
C70 C71 C72 C73 17.2(5)
C70 O4 C73 C72 -10.6(5)
C71 C72 C73 O4 -4.9(5)
